data_7706584
loop_
_publ_author_name
'Schlachter, Adrien'
'Juvenal, Frank'
'Kinghat Tangou, Rodolphe'
'Khatyr, Abderrahim'
'Guyon, Fabrice'
'Karsenti, Paul-Ludovic'
'Strohmann, Carsten'
'Kubicki, Marek M.'
'Rousselin, Yoann'
'Harvey, Pierre D.'
'Knorr, Michael'

_publ_section_title
;
 2-Azabutadiene complexes of rhenium(I): <i>S</i>,<i>N</i>-chelated
 species with photophysical properties heavily governed by the ligand
 hidden traits.
;
_journal_issue 8
_journal_name_full 'Dalton transactions (Cambridge, England : 2003)'
_journal_page_first 2945
_journal_page_last 2963
_journal_paper_doi 10.1039/d0dt04183a
_journal_volume 50
_journal_year 2021
_chemical_formula_moiety 'C26 H29 Cl N O3 Re S2'
_chemical_formula_sum 'C26 H29 Cl N O3 Re S2'
_chemical_formula_weight 689.27
_space_group_IT_number 14
_space_group_name_Hall '-P 2yn'
_space_group_name_H-M_alt 'P 1 21/n 1'
_symmetry_cell_setting monoclinic
_symmetry_space_group_name_Hall '-P 2yn'
_symmetry_space_group_name_H-M 'P 1 21/n 1'
_atom_sites_solution_hydrogens geom
_atom_sites_solution_primary direct
_atom_sites_solution_secondary difmap
_audit_creation_method SHELXL-97
_audit_update_record
;
2020-06-05 deposited with the CCDC.	2021-02-01 downloaded from the CCDC.
;
_cell_angle_alpha 90.00
_cell_angle_beta 93.7940(10)
_cell_angle_gamma 90.00
_cell_formula_units_Z 4
_cell_length_a 10.4796(2)
_cell_length_b 10.1519(2)
_cell_length_c 25.1136(5)
_cell_measurement_reflns_used 12868
_cell_measurement_temperature 115(2)
_cell_measurement_theta_max 27.5
_cell_measurement_theta_min 0.985
_cell_volume 2665.93(9)
_computing_cell_refinement 'HKL Scalepack (Otwinowski & Minor, 1997)'
_computing_data_collection 'KappaCCD supergui'
_computing_data_reduction 'Denzo & Scalpack (Otwinowski & Minor, 1997)'
_computing_molecular_graphics 'ORTEP3 (Farrugia, 1997'
_computing_publication_material 'SHELXL (Sheldrick, 1997)'
_computing_structure_refinement 'SHELXL (Sheldrick, 1997)'
_computing_structure_solution 'SHELXS-97 (Sheldrick, 1997'
_diffrn_ambient_temperature 115(2)
_diffrn_measured_fraction_theta_full 0.994
_diffrn_measured_fraction_theta_max 0.994
_diffrn_measurement_device_type 'Kappa CCD'
_diffrn_measurement_method CCD
_diffrn_radiation_monochromator graphite
_diffrn_radiation_source 'fine-focus sealed tube'
_diffrn_radiation_type MoK\a
_diffrn_radiation_wavelength 0.71073
_diffrn_reflns_av_R_equivalents 0.0627
_diffrn_reflns_av_sigmaI/netI 0.0626
_diffrn_reflns_limit_h_max 13
_diffrn_reflns_limit_h_min -13
_diffrn_reflns_limit_k_max 9
_diffrn_reflns_limit_k_min -13
_diffrn_reflns_limit_l_max 22
_diffrn_reflns_limit_l_min -32
_diffrn_reflns_number 16297
_diffrn_reflns_theta_full 27.48
_diffrn_reflns_theta_max 27.48
_diffrn_reflns_theta_min 2.58
_exptl_absorpt_coefficient_mu 4.843
_exptl_absorpt_correction_T_max 0.359
_exptl_absorpt_correction_T_min 0.228
_exptl_absorpt_correction_type multi-scan
_exptl_absorpt_process_details 'R.H. Blessing, Acta Crystallogr., Sect A 1995, 51, 33-38'
_exptl_crystal_colour orange
_exptl_crystal_density_diffrn 1.717
_exptl_crystal_density_method 'not measured'
_exptl_crystal_description Prism
_exptl_crystal_F_000 1360
_exptl_crystal_size_max 0.25
_exptl_crystal_size_mid 0.20
_exptl_crystal_size_min 0.10
_refine_diff_density_max 0.867
_refine_diff_density_min -3.493
_refine_diff_density_rms 0.292
_refine_ls_extinction_method none
_refine_ls_goodness_of_fit_ref 1.041
_refine_ls_hydrogen_treatment constr
_refine_ls_matrix_type full
_refine_ls_number_parameters 307
_refine_ls_number_reflns 6065
_refine_ls_number_restraints 0
_refine_ls_restrained_S_all 1.041
_refine_ls_R_factor_all 0.0519
_refine_ls_R_factor_gt 0.0358
_refine_ls_shift/su_max 0.001
_refine_ls_shift/su_mean 0.000
_refine_ls_structure_factor_coef Fsqd
_refine_ls_weighting_details 'calc w=1/[\s^2^(Fo^2^)+(0.0432P)^2^+0.0000P] where P=(Fo^2^+2Fc^2^)/3'
_refine_ls_weighting_scheme calc
_refine_ls_wR_factor_gt 0.0814
_refine_ls_wR_factor_ref 0.0870
_reflns_number_gt 4873
_reflns_number_total 6065
_reflns_threshold_expression >2sigma(I)
_cod_data_source_file d0dt04183a2.cif
_cod_data_source_block 08rod217
_cod_depositor_comments 'Adding full bibliography for 7706579--7706589.cif.'
_cod_original_sg_symbol_H-M 'P 21/n'
_cod_database_code 7706584

loop_
_symmetry_equiv_pos_as_xyz
'x, y, z'
'-x+1/2, y+1/2, -z+1/2'
'-x, -y, -z'
'x-1/2, -y-1/2, z-1/2'

loop_
_atom_site_label
_atom_site_type_symbol
_atom_site_fract_x
_atom_site_fract_y
_atom_site_fract_z
_atom_site_U_iso_or_equiv
_atom_site_adp_type
_atom_site_occupancy
_atom_site_symmetry_multiplicity
_atom_site_calc_flag
_atom_site_refinement_flags
_atom_site_disorder_assembly
_atom_site_disorder_group
C1 C 0.5219(4) 0.1648(5) 0.61544(17) 0.0199(10) Uani 1 1 d . . .
C2 C 0.5046(4) 0.4253(5) 0.63564(17) 0.0189(10) Uani 1 1 d . . .
C3 C 0.4404(4) 0.2479(5) 0.7077(2) 0.0215(11) Uani 1 1 d . . .
C4 C 0.1694(4) 0.3637(5) 0.55033(16) 0.0161(10) Uani 1 1 d . . .
H4 H 0.1172 0.3559 0.5181 0.019 Uiso 1 1 calc R . .
C5 C 0.1201(4) 0.4207(5) 0.59181(17) 0.0169(10) Uani 1 1 d . . .
C6 C 0.3337(4) 0.2617(4) 0.50668(18) 0.0138(9) Uani 1 1 d . . .
C11 C 0.2492(4) 0.5969(5) 0.65908(16) 0.0198(10) Uani 1 1 d . . .
H11A H 0.3030 0.6198 0.6295 0.024 Uiso 1 1 calc R . .
H11B H 0.1710 0.6518 0.6557 0.024 Uiso 1 1 calc R . .
C12 C 0.3226(4) 0.6248(5) 0.71239(16) 0.0205(11) Uani 1 1 d . . .
H12A H 0.2699 0.5973 0.7417 0.025 Uiso 1 1 calc R . .
H12B H 0.4020 0.5717 0.7149 0.025 Uiso 1 1 calc R . .
C13 C 0.3568(5) 0.7691(5) 0.7192(2) 0.0257(12) Uani 1 1 d . . .
H13A H 0.3942 0.7830 0.7560 0.031 Uiso 1 1 calc R . .
H13B H 0.2773 0.8218 0.7150 0.031 Uiso 1 1 calc R . .
C14 C 0.4508(5) 0.8206(5) 0.68010(19) 0.0291(12) Uani 1 1 d . . .
H14A H 0.4677 0.9142 0.6871 0.044 Uiso 1 1 calc R . .
H14B H 0.4139 0.8096 0.6435 0.044 Uiso 1 1 calc R . .
H14C H 0.5310 0.7710 0.6847 0.044 Uiso 1 1 calc R . .
C21 C -0.1017(4) 0.4577(5) 0.64521(17) 0.0231(11) Uani 1 1 d . . .
H21A H -0.0481 0.4902 0.6764 0.028 Uiso 1 1 calc R . .
H21B H -0.1856 0.5025 0.6454 0.028 Uiso 1 1 calc R . .
C22 C -0.1223(4) 0.3107(5) 0.65191(19) 0.0236(12) Uani 1 1 d . . .
H22A H -0.0388 0.2649 0.6532 0.028 Uiso 1 1 calc R . .
H22B H -0.1752 0.2766 0.6208 0.028 Uiso 1 1 calc R . .
C23 C -0.1891(4) 0.2817(5) 0.7033(2) 0.0251(12) Uani 1 1 d . . .
H23A H -0.1454 0.3316 0.7331 0.030 Uiso 1 1 calc R . .
H23B H -0.2784 0.3138 0.6989 0.030 Uiso 1 1 calc R . .
C24 C -0.1907(5) 0.1368(6) 0.71822(19) 0.0318(13) Uani 1 1 d . . .
H24A H -0.2351 0.1256 0.7511 0.048 Uiso 1 1 calc R . .
H24B H -0.1027 0.1047 0.7239 0.048 Uiso 1 1 calc R . .
H24C H -0.2353 0.0866 0.6893 0.048 Uiso 1 1 calc R . .
C30 C 0.4725(4) 0.2508(5) 0.49978(18) 0.0177(10) Uani 1 1 d . . .
C31 C 0.5204(4) 0.1449(5) 0.47172(16) 0.0213(10) Uani 1 1 d . . .
H31 H 0.4639 0.0785 0.4576 0.026 Uiso 1 1 calc R . .
C32 C 0.6506(4) 0.1363(6) 0.46438(18) 0.0277(12) Uani 1 1 d . . .
H32 H 0.6833 0.0628 0.4462 0.033 Uiso 1 1 calc R . .
C33 C 0.7328(5) 0.2352(6) 0.4836(2) 0.0313(14) Uani 1 1 d . . .
H33 H 0.8217 0.2292 0.4786 0.038 Uiso 1 1 calc R . .
C34 C 0.6851(4) 0.3433(6) 0.51009(18) 0.0255(11) Uani 1 1 d . . .
H34 H 0.7409 0.4121 0.5225 0.031 Uiso 1 1 calc R . .
C35 C 0.5558(4) 0.3499(5) 0.51825(17) 0.0198(10) Uani 1 1 d . . .
H35 H 0.5236 0.4231 0.5367 0.024 Uiso 1 1 calc R . .
C36 C 0.2450(4) 0.2147(5) 0.46275(18) 0.0177(10) Uani 1 1 d . . .
C37 C 0.2669(4) 0.2396(5) 0.40950(18) 0.0192(10) Uani 1 1 d . . .
H37 H 0.3395 0.2896 0.4011 0.023 Uiso 1 1 calc R . .
C38 C 0.1838(5) 0.1924(5) 0.36876(18) 0.0237(11) Uani 1 1 d . . .
H38 H 0.1989 0.2117 0.3327 0.028 Uiso 1 1 calc R . .
C39 C 0.0799(4) 0.1179(5) 0.38006(18) 0.0259(11) Uani 1 1 d . . .
H39 H 0.0234 0.0858 0.3519 0.031 Uiso 1 1 calc R . .
C40 C 0.0570(4) 0.0892(6) 0.43272(19) 0.0292(12) Uani 1 1 d . . .
H40 H -0.0145 0.0367 0.4405 0.035 Uiso 1 1 calc R . .
C41 C 0.1390(4) 0.1376(5) 0.47396(17) 0.0228(11) Uani 1 1 d . . .
H41 H 0.1232 0.1182 0.5099 0.027 Uiso 1 1 calc R . .
N1 N 0.2949(3) 0.3142(4) 0.55145(14) 0.0146(8) Uani 1 1 d . . .
O1 O 0.6043(3) 0.0971(4) 0.60559(12) 0.0251(8) Uani 1 1 d . . .
O2 O 0.5758(3) 0.5105(4) 0.63740(13) 0.0265(8) Uani 1 1 d . . .
O3 O 0.4741(3) 0.2274(4) 0.75107(14) 0.0305(9) Uani 1 1 d . . .
S1 S 0.20564(10) 0.42285(12) 0.65497(4) 0.0164(2) Uani 1 1 d . . .
S2 S -0.02625(10) 0.50531(13) 0.58467(4) 0.0211(3) Uani 1 1 d . . .
Cl1 Cl 0.22147(10) 0.10664(12) 0.63335(4) 0.0215(3) Uani 1 1 d . . .
Re1 Re 0.386829(15) 0.282572(19) 0.634377(6) 0.01398(7) Uani 1 1 d . . .

loop_
_atom_site_aniso_label
_atom_site_aniso_U_11
_atom_site_aniso_U_22
_atom_site_aniso_U_33
_atom_site_aniso_U_23
_atom_site_aniso_U_13
_atom_site_aniso_U_12
C1 0.019(2) 0.023(3) 0.017(2) 0.000(2) -0.0047(18) -0.007(2)
C2 0.015(2) 0.026(3) 0.016(2) 0.000(2) 0.0016(18) 0.007(2)
C3 0.016(2) 0.028(3) 0.021(3) 0.001(2) 0.003(2) -0.003(2)
C4 0.011(2) 0.022(3) 0.015(2) 0.004(2) -0.0008(16) 0.0003(19)
C5 0.011(2) 0.021(3) 0.019(2) 0.007(2) 0.0018(17) -0.0044(19)
C6 0.019(2) 0.011(2) 0.012(2) 0.0025(18) 0.0022(18) 0.0003(19)
C11 0.023(2) 0.020(3) 0.015(2) -0.004(2) -0.0004(18) 0.001(2)
C12 0.019(2) 0.030(3) 0.013(2) -0.004(2) 0.0040(18) 0.001(2)
C13 0.023(3) 0.032(3) 0.023(3) -0.010(2) 0.003(2) 0.001(2)
C14 0.035(3) 0.029(3) 0.023(3) -0.001(2) 0.001(2) -0.007(2)
C21 0.013(2) 0.035(3) 0.023(2) -0.001(2) 0.0068(19) 0.000(2)
C22 0.017(2) 0.037(3) 0.016(2) 0.000(2) -0.0002(19) 0.001(2)
C23 0.016(2) 0.037(3) 0.022(2) 0.005(2) -0.003(2) 0.001(2)
C24 0.031(3) 0.039(4) 0.025(3) 0.006(3) 0.001(2) -0.002(3)
C30 0.019(2) 0.023(3) 0.012(2) 0.0048(18) 0.0019(19) 0.001(2)
C31 0.027(2) 0.024(3) 0.013(2) 0.002(2) 0.0036(19) 0.005(2)
C32 0.028(3) 0.036(3) 0.019(2) 0.002(2) 0.005(2) 0.014(2)
C33 0.016(2) 0.052(4) 0.027(3) 0.010(3) 0.008(2) 0.011(3)
C34 0.018(2) 0.036(3) 0.022(2) 0.011(2) 0.0013(19) 0.000(2)
C35 0.021(2) 0.023(3) 0.015(2) 0.005(2) 0.0009(18) -0.002(2)
C36 0.020(2) 0.017(3) 0.016(2) 0.0025(19) 0.0017(19) 0.000(2)
C37 0.020(2) 0.023(3) 0.015(2) -0.0006(19) 0.0012(19) 0.001(2)
C38 0.027(3) 0.030(3) 0.013(2) -0.001(2) 0.000(2) 0.004(2)
C39 0.026(3) 0.030(3) 0.021(2) -0.004(2) -0.005(2) -0.004(2)
C40 0.022(2) 0.037(3) 0.029(3) 0.002(2) 0.004(2) -0.010(2)
C41 0.023(2) 0.030(3) 0.015(2) 0.003(2) 0.0046(19) -0.004(2)
N1 0.0126(18) 0.016(2) 0.0149(18) 0.0038(16) 0.0008(15) -0.0015(15)
O1 0.0224(17) 0.028(2) 0.0251(17) -0.0045(16) 0.0039(14) 0.0055(16)
O2 0.0214(17) 0.023(2) 0.0354(19) 0.0016(17) 0.0057(15) -0.0017(16)
O3 0.027(2) 0.046(3) 0.0185(19) 0.0048(17) -0.0007(16) 0.0021(17)
S1 0.0140(5) 0.0230(7) 0.0124(5) 0.0019(5) 0.0020(4) 0.0006(5)
S2 0.0144(5) 0.0291(7) 0.0200(5) 0.0044(5) 0.0026(4) 0.0042(5)
Cl1 0.0202(5) 0.0245(7) 0.0199(5) 0.0015(5) 0.0024(4) -0.0046(5)
Re1 0.01182(10) 0.01803(12) 0.01217(10) 0.00142(7) 0.00127(7) -0.00018(7)

loop_
_atom_type_symbol
_atom_type_description
_atom_type_scat_dispersion_real
_atom_type_scat_dispersion_imag
_atom_type_scat_source
C C 0.0033 0.0016 'International Tables Vol C Tables 4.2.6.8 and 6.1.1.4'
H H 0.0000 0.0000 'International Tables Vol C Tables 4.2.6.8 and 6.1.1.4'
N N 0.0061 0.0033 'International Tables Vol C Tables 4.2.6.8 and 6.1.1.4'
O O 0.0106 0.0060 'International Tables Vol C Tables 4.2.6.8 and 6.1.1.4'
S S 0.1246 0.1234 'International Tables Vol C Tables 4.2.6.8 and 6.1.1.4'
Cl Cl 0.1484 0.1585 'International Tables Vol C Tables 4.2.6.8 and 6.1.1.4'
Re Re -1.0185 7.2310 'International Tables Vol C Tables 4.2.6.8 and 6.1.1.4'

loop_
_geom_angle_atom_site_label_1
_geom_angle_atom_site_label_2
_geom_angle_atom_site_label_3
_geom_angle
_geom_angle_site_symmetry_1
_geom_angle_site_symmetry_3
_geom_angle_publ_flag
O1 C1 Re1 177.7(4) . . ?
O2 C2 Re1 178.7(4) . . ?
O3 C3 Re1 179.0(4) . . ?
C5 C4 N1 123.6(4) . . ?
C5 C4 H4 118.2 . . ?
N1 C4 H4 118.2 . . ?
C4 C5 S2 121.1(3) . . ?
C4 C5 S1 120.6(3) . . ?
S2 C5 S1 118.2(2) . . ?
N1 C6 C36 123.2(4) . . ?
N1 C6 C30 119.1(4) . . ?
C36 C6 C30 117.7(4) . . ?
C12 C11 S1 109.8(3) . . ?
C12 C11 H11A 109.7 . . ?
S1 C11 H11A 109.7 . . ?
C12 C11 H11B 109.7 . . ?
S1 C11 H11B 109.7 . . ?
H11A C11 H11B 108.2 . . ?
C13 C12 C11 112.3(4) . . ?
C13 C12 H12A 109.1 . . ?
C11 C12 H12A 109.1 . . ?
C13 C12 H12B 109.1 . . ?
C11 C12 H12B 109.1 . . ?
H12A C12 H12B 107.9 . . ?
C12 C13 C14 114.6(4) . . ?
C12 C13 H13A 108.6 . . ?
C14 C13 H13A 108.6 . . ?
C12 C13 H13B 108.6 . . ?
C14 C13 H13B 108.6 . . ?
H13A C13 H13B 107.6 . . ?
C13 C14 H14A 109.5 . . ?
C13 C14 H14B 109.5 . . ?
H14A C14 H14B 109.5 . . ?
C13 C14 H14C 109.5 . . ?
H14A C14 H14C 109.5 . . ?
H14B C14 H14C 109.5 . . ?
C22 C21 S2 115.2(3) . . ?
C22 C21 H21A 108.5 . . ?
S2 C21 H21A 108.5 . . ?
C22 C21 H21B 108.5 . . ?
S2 C21 H21B 108.5 . . ?
H21A C21 H21B 107.5 . . ?
C21 C22 C23 111.0(4) . . ?
C21 C22 H22A 109.4 . . ?
C23 C22 H22A 109.4 . . ?
C21 C22 H22B 109.4 . . ?
C23 C22 H22B 109.4 . . ?
H22A C22 H22B 108.0 . . ?
C24 C23 C22 113.9(4) . . ?
C24 C23 H23A 108.8 . . ?
C22 C23 H23A 108.8 . . ?
C24 C23 H23B 108.8 . . ?
C22 C23 H23B 108.8 . . ?
H23A C23 H23B 107.7 . . ?
C23 C24 H24A 109.5 . . ?
C23 C24 H24B 109.5 . . ?
H24A C24 H24B 109.5 . . ?
C23 C24 H24C 109.5 . . ?
H24A C24 H24C 109.5 . . ?
H24B C24 H24C 109.5 . . ?
C35 C30 C31 119.1(4) . . ?
C35 C30 C6 120.5(4) . . ?
C31 C30 C6 120.3(4) . . ?
C32 C31 C30 120.2(5) . . ?
C32 C31 H31 119.9 . . ?
C30 C31 H31 119.9 . . ?
C33 C32 C31 120.0(5) . . ?
C33 C32 H32 120.0 . . ?
C31 C32 H32 120.0 . . ?
C32 C33 C34 120.1(4) . . ?
C32 C33 H33 119.9 . . ?
C34 C33 H33 119.9 . . ?
C35 C34 C33 119.6(5) . . ?
C35 C34 H34 120.2 . . ?
C33 C34 H34 120.2 . . ?
C34 C35 C30 120.9(5) . . ?
C34 C35 H35 119.5 . . ?
C30 C35 H35 119.5 . . ?
C37 C36 C41 118.5(4) . . ?
C37 C36 C6 121.5(4) . . ?
C41 C36 C6 119.9(4) . . ?
C38 C37 C36 120.7(4) . . ?
C38 C37 H37 119.7 . . ?
C36 C37 H37 119.7 . . ?
C39 C38 C37 120.5(4) . . ?
C39 C38 H38 119.7 . . ?
C37 C38 H38 119.7 . . ?
C38 C39 C40 120.1(4) . . ?
C38 C39 H39 119.9 . . ?
C40 C39 H39 119.9 . . ?
C39 C40 C41 119.8(4) . . ?
C39 C40 H40 120.1 . . ?
C41 C40 H40 120.1 . . ?
C40 C41 C36 120.4(4) . . ?
C40 C41 H41 119.8 . . ?
C36 C41 H41 119.8 . . ?
C6 N1 C4 117.6(4) . . ?
C6 N1 Re1 125.8(3) . . ?
C4 N1 Re1 114.2(3) . . ?
C5 S1 C11 99.9(2) . . ?
C5 S1 Re1 99.05(15) . . ?
C11 S1 Re1 112.28(15) . . ?
C5 S2 C21 102.1(2) . . ?
C2 Re1 C3 88.6(2) . . ?
C2 Re1 C1 89.45(19) . . ?
C3 Re1 C1 87.14(19) . . ?
C2 Re1 N1 98.27(16) . . ?
C3 Re1 N1 171.56(15) . . ?
C1 Re1 N1 97.79(16) . . ?
C2 Re1 S1 93.71(13) . . ?
C3 Re1 S1 94.91(15) . . ?
C1 Re1 S1 176.27(14) . . ?
N1 Re1 S1 79.81(9) . . ?
C2 Re1 Cl1 176.26(13) . . ?
C3 Re1 Cl1 92.15(15) . . ?
C1 Re1 Cl1 94.25(14) . . ?
N1 Re1 Cl1 80.69(9) . . ?
S1 Re1 Cl1 82.57(4) . . ?

loop_
_geom_bond_atom_site_label_1
_geom_bond_atom_site_label_2
_geom_bond_distance
_geom_bond_site_symmetry_2
_geom_bond_publ_flag
C1 O1 1.143(6) . ?
C1 Re1 1.936(5) . ?
C2 O2 1.141(5) . ?
C2 Re1 1.903(5) . ?
C3 O3 1.142(6) . ?
C3 Re1 1.921(5) . ?
C4 C5 1.326(6) . ?
C4 N1 1.406(5) . ?
C4 H4 0.9500 . ?
C5 S2 1.756(4) . ?
C5 S1 1.770(4) . ?
C6 N1 1.332(6) . ?
C6 C36 1.475(7) . ?
C6 C30 1.480(6) . ?
C11 C12 1.526(6) . ?
C11 S1 1.826(5) . ?
C11 H11A 0.9900 . ?
C11 H11B 0.9900 . ?
C12 C13 1.516(7) . ?
C12 H12A 0.9900 . ?
C12 H12B 0.9900 . ?
C13 C14 1.529(7) . ?
C13 H13A 0.9900 . ?
C13 H13B 0.9900 . ?
C14 H14A 0.9800 . ?
C14 H14B 0.9800 . ?
C14 H14C 0.9800 . ?
C21 C22 1.519(7) . ?
C21 S2 1.824(4) . ?
C21 H21A 0.9900 . ?
C21 H21B 0.9900 . ?
C22 C23 1.537(6) . ?
C22 H22A 0.9900 . ?
C22 H22B 0.9900 . ?
C23 C24 1.518(7) . ?
C23 H23A 0.9900 . ?
C23 H23B 0.9900 . ?
C24 H24A 0.9800 . ?
C24 H24B 0.9800 . ?
C24 H24C 0.9800 . ?
C30 C35 1.391(7) . ?
C30 C31 1.397(7) . ?
C31 C32 1.392(6) . ?
C31 H31 0.9500 . ?
C32 C33 1.388(8) . ?
C32 H32 0.9500 . ?
C33 C34 1.393(8) . ?
C33 H33 0.9500 . ?
C34 C35 1.385(6) . ?
C34 H34 0.9500 . ?
C35 H35 0.9500 . ?
C36 C37 1.395(6) . ?
C36 C41 1.402(6) . ?
C37 C38 1.385(7) . ?
C37 H37 0.9500 . ?
C38 C39 1.371(7) . ?
C38 H38 0.9500 . ?
C39 C40 1.391(6) . ?
C39 H39 0.9500 . ?
C40 C41 1.391(6) . ?
C40 H40 0.9500 . ?
C41 H41 0.9500 . ?
N1 Re1 2.259(4) . ?
S1 Re1 2.4557(11) . ?
Cl1 Re1 2.4875(11) . ?
